data_1010806
loop_
_publ_author_name
'Wyart, J'
'Chatelain, P'

_publ_section_title 'Etude cristallographique de la Christianite'
_journal_coden_ASTM BSFMAU
_journal_name_full
;
Bulletin de la Societe Francaise de Mineralogie (-71,1948)
;
_journal_page_first 121
_journal_page_last 126
_journal_volume 61
_journal_year 1938
_chemical_compound_source 'from Richmond, Australia'
_chemical_formula_structural 'K Ca Al3 Si5 O16 (H2 O)6'
_chemical_formula_sum 'Al3 Ca H12 K O22 Si5'
_chemical_name_mineral Phillipsite
_chemical_name_systematic 'Potassium calcium alumosilicate hydrate *'
_cell_angle_alpha 90
_cell_angle_beta 54.2
_cell_angle_gamma 90
_cell_formula_units_Z 2
_cell_length_a 10.
_cell_length_b 14.25
_cell_length_c 8.62
_cell_volume 996.3
_exptl_crystal_density_meas 2.2
_cod_original_formula_sum 'H12 Al3 Ca K O22 Si5'
_cod_database_code 1010806

loop_
_atom_site_label
_atom_site_fract_x
_atom_site_fract_y
_atom_site_fract_z
? ? ? ?
